data_1550415
loop_
_publ_author_name
'Sindt, Ammon J.'
'DeHaven, Baillie A.'
'McEachern, David F.'
'Dissanayake, Madushanka M.'
'Smith, Mark D.'
'Vannucci, Aaron K.'
'Shimizu, Linda S.'

_publ_section_title
;
 UV-irradiation of self-assembled triphenylamines affords persistent and
 regenerable radicals
;
_journal_name_full 'Chemical Science'
_journal_paper_doi 10.1039/C8SC04607G
_journal_year 2019
_chemical_formula_moiety 'C39 H32 Br2 N4 O'
_chemical_formula_sum 'C39 H32 Br2 N4 O'
_chemical_formula_weight 732.50
_space_group_crystal_system orthorhombic
_space_group_IT_number 56
_space_group_name_Hall '-P 2ab 2ac'
_space_group_name_H-M_alt 'P c c n'
_symmetry_space_group_name_Hall '-P 2ab 2ac'
_symmetry_space_group_name_H-M 'P c c n'
_atom_sites_solution_hydrogens mixed
_atom_sites_solution_primary dual
_audit_creation_date 2018-01-18
_audit_creation_method
;
Olex2 1.2
(compiled 2017.08.10 svn.r3458 for OlexSys, GUI svn.r5381)
;
_audit_update_record
;
2018-10-12 deposited with the CCDC.
2019-01-10 downloaded from the CCDC.
;
_cell_angle_alpha 90
_cell_angle_beta 90
_cell_angle_gamma 90
_cell_formula_units_Z 4
_cell_length_a 18.5184(8)
_cell_length_b 19.9443(7)
_cell_length_c 9.0043(4)
_cell_measurement_reflns_used 9851
_cell_measurement_temperature 100(2)
_cell_measurement_theta_max 26.83
_cell_measurement_theta_min 2.71
_cell_volume 3325.6(2)
_computing_cell_refinement 'SAINT v8.37A (Bruker, 2015)'
_computing_data_collection 'Bruker APEX3 v2016.5-0 (Bruker, 2016)'
_computing_data_reduction 'SAINT v8.37A (Bruker, 2015)'
_computing_molecular_graphics 'Olex2 (Dolomanov et al., 2009)'
_computing_publication_material 'Olex2 (Dolomanov et al., 2009)'
_computing_structure_refinement 'XL (Sheldrick, 2008)'
_computing_structure_solution 'XT (Sheldrick, 2015)'
_diffrn_ambient_temperature 100(2)
_diffrn_detector 'Bruker PHOTON-100 area detector'
_diffrn_detector_area_resol_mean 10.4
_diffrn_detector_type 'CMOS area detector'
_diffrn_measured_fraction_theta_full 0.999
_diffrn_measured_fraction_theta_max 0.999
_diffrn_measurement_device 'three-circle diffractometer'
_diffrn_measurement_device_type 'Bruker D8 QUEST'
_diffrn_measurement_method '\w and \f scans'
_diffrn_radiation_monochromator 'mirror optics'
_diffrn_radiation_probe x-ray
_diffrn_radiation_type MoK\a
_diffrn_radiation_wavelength 0.71073
_diffrn_reflns_av_R_equivalents 0.0442
_diffrn_reflns_av_unetI/netI 0.0136
_diffrn_reflns_Laue_measured_fraction_full 0.999
_diffrn_reflns_Laue_measured_fraction_max 0.999
_diffrn_reflns_limit_h_max 23
_diffrn_reflns_limit_h_min -23
_diffrn_reflns_limit_k_max 25
_diffrn_reflns_limit_k_min -25
_diffrn_reflns_limit_l_max 11
_diffrn_reflns_limit_l_min -11
_diffrn_reflns_number 123401
_diffrn_reflns_point_group_measured_fraction_full 0.999
_diffrn_reflns_point_group_measured_fraction_max 0.999
_diffrn_reflns_theta_full 27.184
_diffrn_reflns_theta_max 27.184
_diffrn_reflns_theta_min 2.200
_diffrn_source 'microfocus sealed X-ray tube'
_diffrn_source_type 'Incoatec I\ms'
_diffrn_standards_number 0
_exptl_absorpt_coefficient_mu 2.475
_exptl_absorpt_correction_T_max 0.7455
_exptl_absorpt_correction_T_min 0.6811
_exptl_absorpt_correction_type multi-scan
_exptl_absorpt_process_details
;
SADABS-2016/2 (Bruker,2016/2) was used for absorption correction.
wR2(int) was 0.0542 before and 0.0430 after correction.
The Ratio of minimum to maximum transmission is 0.9136.
The \l/2 correction factor is Not present.
;
_exptl_crystal_colour colourless
_exptl_crystal_colour_primary colourless
_exptl_crystal_density_diffrn 1.463
_exptl_crystal_description needle
_exptl_crystal_F_000 1488
_exptl_crystal_size_max 0.18
_exptl_crystal_size_mid 0.12
_exptl_crystal_size_min 0.1
_refine_diff_density_max 0.857
_refine_diff_density_min -0.911
_refine_diff_density_rms 0.078
_refine_ls_extinction_method none
_refine_ls_goodness_of_fit_ref 1.047
_refine_ls_hydrogen_treatment mixed
_refine_ls_matrix_type full
_refine_ls_number_parameters 292
_refine_ls_number_reflns 3695
_refine_ls_number_restraints 68
_refine_ls_restrained_S_all 1.042
_refine_ls_R_factor_all 0.0561
_refine_ls_R_factor_gt 0.0440
_refine_ls_shift/su_max 0.001
_refine_ls_shift/su_mean 0.000
_refine_ls_structure_factor_coef Fsqd
_refine_ls_weighting_details 'w=1/[\s^2^(Fo^2^)+(0.0697P)^2^+5.2665P] where P=(Fo^2^+2Fc^2^)/3'
_refine_ls_weighting_scheme calc
_refine_ls_wR_factor_gt 0.1210
_refine_ls_wR_factor_ref 0.1294
_reflns_Friedel_coverage 0.000
_reflns_number_gt 3057
_reflns_number_total 3695
_reflns_threshold_expression 'I > 2\s(I)'
_cod_data_source_file c8sc04607g2.cif
_cod_data_source_block brnph3su_dp
_cod_database_code 1550415
_shelx_shelxl_version_number 2018/1
_shelx_space_group_comment
;
The symmetry employed for this shelxl refinement is uniquely defined
by the following loop, which should always be used as a source of
symmetry information in preference to the above space-group names.
They are only intended as comments.
;
_shelx_estimated_absorpt_t_max 0.790
_shelx_estimated_absorpt_t_min 0.664
_olex2_refinement_description
;
1. Fixed Uiso
 At 1.2 times of:
  All C(H) groups, All C(H,H) groups
2. Shared sites
{O1A, O1B}
{C1A, C1B}
3. Restrained distances
 N1B-H1A = N1A-H1A
 0.84 with sigma of 0.02
 C11B-Br1B \\sim C13B-Br1B
 with sigma of 0.005
4. Restrained planarity
 N2B, C9B, C10B, C11B, C12B, Br1B, C13B, C14B
 with sigma of 0.01
5. Uiso/Uaniso restraints and constraints
Uanis(O1A) = Uanis(O1B)
Uanis(C1A) = Uanis(C1B)
Uanis(N1B) = Uanis(N1A)
Uanis(C2B) = Uanis(C2A)
Uanis(C3B) = Uanis(C3A)
Uanis(C6B) = Uanis(C7A)
Uanis(C7B) = Uanis(C6A)
Uanis(C4A) = Uanis(C8B)
Uanis(C8A) = Uanis(C5B)
Uanis(C20A) = Uanis(C16B)
Uanis(C17B) = Uanis(C19A)
Uanis(C18B) = Uanis(C18A)
Uanis(C19B) = Uanis(C17A)
Uanis(C16A) = Uanis(C20B)
Uanis(C8A) = Uanis(C4B)
Uanis(C13B) = Uanis(C14A)
Uanis(C13A) = Uanis(C12B)
Uanis(C11B) = Uanis(C12A)
Uanis(C10B) = Uanis(C11A)
Uanis(C9B) = Uanis(C10A)
Uanis(C9A) = Uanis(C14B)
Uanis(N2A) = Uanis(N2B)
6. Same fragment restrains
{Br1A, O1A, N1A, N2A, C1A, C2A, C3A, C4A, C5A, C6A, C7A, C8A, C9A, C10A, C11A,
C12A, C13A, C14A, C15A, C16A, C17A, C18A, C19A, C20A} sigma for 1-2: 0.015,
1-3: 0.04
as
{Br1B, O1B, N1B, N2B, C1B, C2B, C3B, C4B, C5B, C6B, C7B, C8B, C9B, C10B, C11B,
C12B, C13B, C14B, C15B, C16B, C17B, C18B, C19B, C20B}
7. Others
 Sof(Br1B)=Sof(N1B)=Sof(N2B)=Sof(C2B)=Sof(H2BA)=Sof(H2BB)=Sof(C3B)=Sof(C4B)=
 Sof(H4B)=Sof(C5B)=Sof(H5B)=Sof(C6B)=Sof(C7B)=Sof(H7B)=Sof(C8B)=Sof(H8B)=
 Sof(C9B)=Sof(C10B)=Sof(H10B)=Sof(C11B)=Sof(H11B)=Sof(C12B)=Sof(C13B)=Sof(H13B)=
 Sof(C14B)=Sof(H14B)=Sof(C15B)=Sof(C16B)=Sof(H16B)=Sof(C17B)=Sof(H17B)=
 Sof(C18B)=Sof(H18B)=Sof(C19B)=Sof(H19B)=Sof(C20B)=Sof(H20B)=1-FVAR(1)
 Sof(O1B)=Sof(C1B)=0.5*(1-FVAR(2))
 Sof(O1A)=Sof(C1A)=0.5*FVAR(2)
 Sof(Br1A)=Sof(N1A)=Sof(N2A)=Sof(C2A)=Sof(H2AA)=Sof(H2AB)=Sof(C3A)=Sof(C4A)=
 Sof(H4A)=Sof(C5A)=Sof(H5A)=Sof(C6A)=Sof(C7A)=Sof(H7A)=Sof(C8A)=Sof(H8A)=
 Sof(C9A)=Sof(C10A)=Sof(H10A)=Sof(C11A)=Sof(H11A)=Sof(C12A)=Sof(C13A)=Sof(H13A)=
 Sof(C14A)=Sof(H14A)=Sof(C15A)=Sof(C16A)=Sof(H16A)=Sof(C17A)=Sof(H17A)=
 Sof(C18A)=Sof(H18A)=Sof(C19A)=Sof(H19A)=Sof(C20A)=Sof(H20A)=FVAR(1)
8.a Secondary CH2 refined with riding coordinates:
 C2A(H2AA,H2AB), C2B(H2BA,H2BB)
8.b Aromatic/amide H refined with riding coordinates:
 C4A(H4A), C5A(H5A), C7A(H7A), C8A(H8A), C10A(H10A), C11A(H11A), C13A(H13A),
 C14A(H14A), C16A(H16A), C17A(H17A), C18A(H18A), C19A(H19A), C20A(H20A),
 C4B(H4B), C5B(H5B), C7B(H7B), C8B(H8B), C10B(H10B), C11B(H11B), C13B(H13B),
 C14B(H14B), C16B(H16B), C17B(H17B), C18B(H18B), C19B(H19B), C20B(H20B)
;
_olex2_submission_special_instructions 'No special instructions were received'

loop_
_space_group_symop_operation_xyz
'x, y, z'
'-x+1/2, -y+1/2, z'
'-x, y+1/2, -z+1/2'
'x+1/2, -y, -z+1/2'
'-x, -y, -z'
'x-1/2, y-1/2, -z'
'x, -y-1/2, z-1/2'
'-x-1/2, y, z-1/2'

loop_
_atom_site_label
_atom_site_type_symbol
_atom_site_fract_x
_atom_site_fract_y
_atom_site_fract_z
_atom_site_U_iso_or_equiv
_atom_site_adp_type
_atom_site_occupancy
_atom_site_site_symmetry_order
_atom_site_calc_flag
_atom_site_refinement_flags_posn
_atom_site_refinement_flags_adp
_atom_site_refinement_flags_occupancy
_atom_site_disorder_assembly
_atom_site_disorder_group
Br1A Br 0.64962(2) 0.69893(2) -0.02322(4) 0.03874(15) Uani 0.9095(12) 1 d D . . A 1
O1A O 0.250000 0.750000 1.0881(3) 0.0331(6) Uani 0.9095(12) 2 d DS T P A 1
N1A N 0.30633(12) 0.72469(13) 0.8740(3) 0.0198(5) Uani 0.9095(12) 1 d D . . A 1
N2A N 0.57531(13) 0.57251(13) 0.5733(3) 0.0274(5) Uani 0.9095(12) 1 d D . . A 1
C1A C 0.250000 0.750000 0.9506(4) 0.0225(7) Uani 0.9095(12) 2 d DS T P A 1
C2A C 0.37105(18) 0.70353(19) 0.9526(4) 0.0343(8) Uani 0.9095(12) 1 d D . . A 1
H2AA H 0.357385 0.673081 1.034767 0.041 Uiso 0.9095(12) 1 calc R . . A 1
H2AB H 0.395037 0.743260 0.996333 0.041 Uiso 0.9095(12) 1 calc R . . A 1
C3A C 0.4230(2) 0.66815(17) 0.8508(5) 0.0268(7) Uani 0.9095(12) 1 d D . . A 1
C4A C 0.46335(17) 0.70416(16) 0.7498(4) 0.0270(6) Uani 0.9095(12) 1 d D . . A 1
H4A H 0.456692 0.751304 0.743457 0.032 Uiso 0.9095(12) 1 calc R . . A 1
C5A C 0.51338(15) 0.67364(15) 0.6573(3) 0.0253(6) Uani 0.9095(12) 1 d D . . A 1
H5A H 0.540317 0.699830 0.588743 0.030 Uiso 0.9095(12) 1 calc R . . A 1
C6A C 0.52411(15) 0.60499(15) 0.6647(3) 0.0223(6) Uani 0.9095(12) 1 d D . . A 1
C7A C 0.4833(3) 0.56832(16) 0.7664(7) 0.0290(7) Uani 0.9095(12) 1 d D . . A 1
H7A H 0.489676 0.521153 0.773065 0.035 Uiso 0.9095(12) 1 calc R . . A 1
C8A C 0.43382(16) 0.59963(17) 0.8574(4) 0.0308(7) Uani 0.9095(12) 1 d D . . A 1
H8A H 0.406658 0.573619 0.925875 0.037 Uiso 0.9095(12) 1 calc R . . A 1
C9A C 0.59281(15) 0.59979(14) 0.4318(3) 0.0235(6) Uani 0.9095(12) 1 d D . . A 1
C10A C 0.53882(15) 0.61439(14) 0.3298(3) 0.0261(6) Uani 0.9095(12) 1 d D . . A 1
H10A H 0.489882 0.605133 0.353947 0.031 Uiso 0.9095(12) 1 calc R . . A 1
C11A C 0.55553(16) 0.64227(14) 0.1935(3) 0.0274(6) Uani 0.9095(12) 1 d D . . A 1
H11A H 0.518385 0.651947 0.123915 0.033 Uiso 0.9095(12) 1 calc R . . A 1
C12A C 0.62703(18) 0.65595(15) 0.1592(3) 0.0249(6) Uani 0.9095(12) 1 d D . . A 1
C13A C 0.68192(16) 0.64067(15) 0.2577(3) 0.0278(6) Uani 0.9095(12) 1 d D . . A 1
H13A H 0.730836 0.649563 0.232742 0.033 Uiso 0.9095(12) 1 calc R . . A 1
C14A C 0.66439(16) 0.61209(15) 0.3939(4) 0.0277(6) Uani 0.9095(12) 1 d D . . A 1
H14A H 0.701738 0.600853 0.461809 0.033 Uiso 0.9095(12) 1 calc R . . A 1
C15A C 0.62024(15) 0.52114(14) 0.6326(3) 0.0245(6) Uani 0.9095(12) 1 d D . . A 1
C16A C 0.63720(16) 0.46569(16) 0.5452(4) 0.0291(6) Uani 0.9095(12) 1 d D . . A 1
H16A H 0.618593 0.462154 0.447211 0.035 Uiso 0.9095(12) 1 calc R . . A 1
C17A C 0.6812(2) 0.41587(18) 0.6016(4) 0.0355(9) Uani 0.9095(12) 1 d D . . A 1
H17A H 0.693302 0.378407 0.541416 0.043 Uiso 0.9095(12) 1 calc R . . A 1
C18A C 0.7078(2) 0.42001(19) 0.7447(5) 0.0394(9) Uani 0.9095(12) 1 d D . . A 1
H18A H 0.737472 0.385312 0.783307 0.047 Uiso 0.9095(12) 1 calc R . . A 1
C19A C 0.69076(19) 0.47502(19) 0.8314(4) 0.0389(9) Uani 0.9095(12) 1 d D . . A 1
H19A H 0.709012 0.478049 0.929756 0.047 Uiso 0.9095(12) 1 calc R . . A 1
C20A C 0.64743(18) 0.52565(17) 0.7761(4) 0.0325(7) Uani 0.9095(12) 1 d D . . A 1
H20A H 0.636270 0.563438 0.836096 0.039 Uiso 0.9095(12) 1 calc R . . A 1
Br1B Br 0.2772(3) 0.2764(3) 0.8544(7) 0.0751(19) Uani 0.0905(12) 1 d D . . A 2
O1B O 0.250000 0.750000 1.0881(3) 0.0331(6) Uani 0.0905(12) 2 d DS T P A 2
N1B N 0.3094(8) 0.7541(13) 0.862(2) 0.0198(5) Uani 0.0905(12) 1 d D . . A 2
N2B N 0.4960(8) 0.4935(7) 0.717(2) 0.0274(5) Uani 0.0905(12) 1 d D . . A 2
C1B C 0.250000 0.750000 0.9506(4) 0.0225(7) Uani 0.0905(12) 2 d DS T P A 2
C2B C 0.3847(10) 0.7496(13) 0.906(3) 0.0343(8) Uani 0.0905(12) 1 d D . . A 2
H2BA H 0.388350 0.753477 1.014949 0.041 Uiso 0.0905(12) 1 calc R . . A 2
H2BB H 0.411938 0.787387 0.861168 0.041 Uiso 0.0905(12) 1 calc R . . A 2
C3B C 0.418(2) 0.6841(12) 0.856(6) 0.0268(7) Uani 0.0905(12) 1 d D . . A 2
C4B C 0.3914(14) 0.6258(11) 0.917(3) 0.0308(7) Uani 0.0905(12) 1 d D . . A 2
H4B H 0.355563 0.627787 0.992247 0.037 Uiso 0.0905(12) 1 calc R . . A 2
C5B C 0.4166(14) 0.5644(12) 0.869(3) 0.0308(7) Uani 0.0905(12) 1 d D . . A 2
H5B H 0.392937 0.524946 0.902715 0.037 Uiso 0.0905(12) 1 calc R . . A 2
C6B C 0.475(3) 0.5577(9) 0.774(7) 0.0290(7) Uani 0.0905(12) 1 d D . . A 2
C7B C 0.5040(14) 0.6166(10) 0.718(3) 0.0223(6) Uani 0.0905(12) 1 d D . . A 2
H7B H 0.544002 0.614560 0.652250 0.027 Uiso 0.0905(12) 1 calc R . . A 2
C8B C 0.4752(16) 0.6789(11) 0.758(4) 0.0270(6) Uani 0.0905(12) 1 d D . . A 2
H8B H 0.495288 0.718466 0.715868 0.032 Uiso 0.0905(12) 1 calc R . . A 2
C9B C 0.4436(8) 0.4428(7) 0.7468(16) 0.0261(6) Uani 0.0905(12) 1 d D . . A 2
C10B C 0.4570(10) 0.3974(8) 0.860(2) 0.0274(6) Uani 0.0905(12) 1 d D . . A 2
H10B H 0.500116 0.399874 0.916486 0.033 Uiso 0.0905(12) 1 calc R . . A 2
C11B C 0.4067(7) 0.3490(9) 0.888(2) 0.0249(6) Uani 0.0905(12) 1 d D . . A 2
H11B H 0.415362 0.317481 0.964900 0.030 Uiso 0.0905(12) 1 calc R . . A 2
C12B C 0.3438(8) 0.3447(6) 0.8069(16) 0.0278(6) Uani 0.0905(12) 1 d D . . A 2
C13B C 0.3284(11) 0.3883(7) 0.695(2) 0.0277(6) Uani 0.0905(12) 1 d D . . A 2
H13B H 0.285029 0.385248 0.638559 0.033 Uiso 0.0905(12) 1 calc R . . A 2
C14B C 0.3801(9) 0.4375(9) 0.667(2) 0.0235(6) Uani 0.0905(12) 1 d D . . A 2
H14B H 0.371355 0.468852 0.589364 0.028 Uiso 0.0905(12) 1 calc R . . A 2
C15B C 0.5701(9) 0.4772(11) 0.730(3) 0.035(8) Uani 0.0905(12) 1 d D . . A 2
C16B C 0.6203(13) 0.5159(16) 0.808(4) 0.0325(7) Uani 0.0905(12) 1 d D . . A 2
H16B H 0.605390 0.555082 0.859173 0.039 Uiso 0.0905(12) 1 calc R . . A 2
C17B C 0.6918(14) 0.4966(19) 0.809(5) 0.0389(9) Uani 0.0905(12) 1 d D . . A 2
H17B H 0.724992 0.521066 0.868005 0.047 Uiso 0.0905(12) 1 calc R . . A 2
C18B C 0.7168(15) 0.4429(17) 0.727(5) 0.0394(9) Uani 0.0905(12) 1 d D . . A 2
H18B H 0.766250 0.430238 0.729710 0.047 Uiso 0.0905(12) 1 calc R . . A 2
C19B C 0.6681(13) 0.4084(19) 0.640(5) 0.0355(9) Uani 0.0905(12) 1 d D . . A 2
H19B H 0.684334 0.372531 0.579564 0.043 Uiso 0.0905(12) 1 calc R . . A 2
C20B C 0.5958(12) 0.4252(13) 0.642(3) 0.0291(6) Uani 0.0905(12) 1 d D . . A 2
H20B H 0.563033 0.400821 0.580988 0.035 Uiso 0.0905(12) 1 calc R . . A 2
H1A H 0.3045(17) 0.7312(14) 0.7845(19) 0.028(8) Uiso 1 1 d D . . . .

loop_
_atom_site_aniso_label
_atom_site_aniso_U_11
_atom_site_aniso_U_22
_atom_site_aniso_U_33
_atom_site_aniso_U_23
_atom_site_aniso_U_13
_atom_site_aniso_U_12
Br1A 0.0457(2) 0.0411(2) 0.0295(2) 0.00747(13) 0.00911(14) 0.01029(14)
O1A 0.0302(14) 0.0578(18) 0.0114(12) 0.000 0.000 0.0106(13)
N1A 0.0203(11) 0.0295(13) 0.0096(10) -0.0008(10) -0.0013(8) 0.0034(10)
N2A 0.0244(12) 0.0312(13) 0.0266(12) 0.0076(11) 0.0038(10) 0.0111(10)
C1A 0.0222(16) 0.0315(18) 0.0138(16) 0.000 0.000 0.0005(15)
C2A 0.0282(15) 0.055(2) 0.0193(15) -0.0035(14) -0.0061(12) 0.0146(15)
C3A 0.0201(13) 0.0407(19) 0.0197(13) 0.0008(17) -0.0054(10) 0.0083(15)
C4A 0.0269(15) 0.0268(16) 0.0272(15) 0.0000(13) -0.0040(12) 0.0076(12)
C5A 0.0223(13) 0.0274(14) 0.0263(15) 0.0033(12) 0.0008(11) 0.0007(11)
C6A 0.0167(13) 0.0290(14) 0.0211(15) 0.0013(11) 0.0003(11) 0.0036(11)
C7A 0.0287(19) 0.0266(15) 0.0318(16) 0.0043(16) 0.0004(13) 0.0014(14)
C8A 0.0249(15) 0.0402(18) 0.0272(15) 0.0069(14) 0.0025(12) -0.0024(13)
C9A 0.0238(13) 0.0222(13) 0.0245(14) 0.0021(11) 0.0011(11) 0.0039(10)
C10A 0.0213(13) 0.0244(14) 0.0325(15) 0.0016(12) -0.0008(12) 0.0015(11)
C11A 0.0285(15) 0.0267(15) 0.0269(15) 0.0010(12) -0.0070(12) 0.0046(12)
C12A 0.0281(15) 0.0239(13) 0.0227(14) 0.0004(11) -0.0001(12) 0.0025(12)
C13A 0.0243(15) 0.0318(16) 0.0271(16) 0.0049(13) 0.0015(12) 0.0019(12)
C14A 0.0222(13) 0.0316(15) 0.0293(16) 0.0020(13) -0.0033(12) 0.0050(11)
C15A 0.0170(12) 0.0258(14) 0.0306(15) 0.0070(12) 0.0020(11) 0.0034(11)
C16A 0.0243(14) 0.0303(15) 0.0328(17) 0.0024(13) 0.0051(12) 0.0028(12)
C17A 0.0351(18) 0.0309(17) 0.040(2) 0.0103(15) 0.0139(15) 0.0093(14)
C18A 0.0336(18) 0.038(2) 0.047(2) 0.0175(17) 0.0068(15) 0.0148(15)
C19A 0.0326(16) 0.046(2) 0.038(2) 0.0138(17) -0.0061(14) 0.0061(16)
C20A 0.0276(17) 0.0339(17) 0.0361(19) 0.0019(14) -0.0014(13) 0.0039(14)
Br1B 0.081(4) 0.052(3) 0.092(4) 0.002(3) 0.025(3) -0.014(2)
O1B 0.0302(14) 0.0578(18) 0.0114(12) 0.000 0.000 0.0106(13)
N1B 0.0203(11) 0.0295(13) 0.0096(10) -0.0008(10) -0.0013(8) 0.0034(10)
N2B 0.0244(12) 0.0312(13) 0.0266(12) 0.0076(11) 0.0038(10) 0.0111(10)
C1B 0.0222(16) 0.0315(18) 0.0138(16) 0.000 0.000 0.0005(15)
C2B 0.0282(15) 0.055(2) 0.0193(15) -0.0035(14) -0.0061(12) 0.0146(15)
C3B 0.0201(13) 0.0407(19) 0.0197(13) 0.0008(17) -0.0054(10) 0.0083(15)
C4B 0.0249(15) 0.0402(18) 0.0272(15) 0.0069(14) 0.0025(12) -0.0024(13)
C5B 0.0249(15) 0.0402(18) 0.0272(15) 0.0069(14) 0.0025(12) -0.0024(13)
C6B 0.0287(19) 0.0266(15) 0.0318(16) 0.0043(16) 0.0004(13) 0.0014(14)
C7B 0.0167(13) 0.0290(14) 0.0211(15) 0.0013(11) 0.0003(11) 0.0036(11)
C8B 0.0269(15) 0.0268(16) 0.0272(15) 0.0000(13) -0.0040(12) 0.0076(12)
C9B 0.0213(13) 0.0244(14) 0.0325(15) 0.0016(12) -0.0008(12) 0.0015(11)
C10B 0.0285(15) 0.0267(15) 0.0269(15) 0.0010(12) -0.0070(12) 0.0046(12)
C11B 0.0281(15) 0.0239(13) 0.0227(14) 0.0004(11) -0.0001(12) 0.0025(12)
C12B 0.0243(15) 0.0318(16) 0.0271(16) 0.0049(13) 0.0015(12) 0.0019(12)
C13B 0.0222(13) 0.0316(15) 0.0293(16) 0.0020(13) -0.0033(12) 0.0050(11)
C14B 0.0238(13) 0.0222(13) 0.0245(14) 0.0021(11) 0.0011(11) 0.0039(10)
C15B 0.016(13) 0.024(14) 0.06(2) 0.023(15) -0.006(14) 0.003(11)
C16B 0.0276(17) 0.0339(17) 0.0361(19) 0.0019(14) -0.0014(13) 0.0039(14)
C17B 0.0326(16) 0.046(2) 0.038(2) 0.0138(17) -0.0061(14) 0.0061(16)
C18B 0.0336(18) 0.038(2) 0.047(2) 0.0175(17) 0.0068(15) 0.0148(15)
C19B 0.0351(18) 0.0309(17) 0.040(2) 0.0103(15) 0.0139(15) 0.0093(14)
C20B 0.0243(14) 0.0303(15) 0.0328(17) 0.0024(13) 0.0051(12) 0.0028(12)

loop_
_atom_type_symbol
_atom_type_description
_atom_type_scat_dispersion_real
_atom_type_scat_dispersion_imag
_atom_type_scat_source
C C 0.0033 0.0016 'International Tables Vol C Tables 4.2.6.8 and 6.1.1.4'
H H 0.0000 0.0000 'International Tables Vol C Tables 4.2.6.8 and 6.1.1.4'
Br Br -0.2901 2.4595 'International Tables Vol C Tables 4.2.6.8 and 6.1.1.4'
N N 0.0061 0.0033 'International Tables Vol C Tables 4.2.6.8 and 6.1.1.4'
O O 0.0106 0.0060 'International Tables Vol C Tables 4.2.6.8 and 6.1.1.4'

loop_
_geom_angle_atom_site_label_1
_geom_angle_atom_site_label_2
_geom_angle_atom_site_label_3
_geom_angle
_geom_angle_site_symmetry_1
_geom_angle_site_symmetry_3
C1A N1A C2A 119.8(2) . .
C1A N1A H1A 114(2) . .
C2A N1A H1A 124(2) . .
C6A N2A C9A 120.0(2) . .
C6A N2A C15A 120.2(2) . .
C9A N2A C15A 118.6(2) . .
O1A C1A N1A 120.77(16) . 2_565
O1A C1A N1A 120.77(16) . .
N1A C1A N1A 118.5(3) 2_565 .
N1A C2A H2AA 109.3 . .
N1A C2A H2AB 109.3 . .
N1A C2A C3A 111.5(3) . .
H2AA C2A H2AB 108.0 . .
C3A C2A H2AA 109.3 . .
C3A C2A H2AB 109.3 . .
C4A C3A C2A 120.3(3) . .
C4A C3A C8A 117.7(3) . .
C8A C3A C2A 122.0(3) . .
C3A C4A H4A 119.0 . .
C3A C4A C5A 122.0(3) . .
C5A C4A H4A 119.0 . .
C4A C5A H5A 120.0 . .
C6A C5A C4A 120.0(3) . .
C6A C5A H5A 120.0 . .
C5A C6A N2A 121.4(3) . .
C5A C6A C7A 118.2(3) . .
C7A C6A N2A 120.4(3) . .
C6A C7A H7A 119.6 . .
C8A C7A C6A 120.9(3) . .
C8A C7A H7A 119.6 . .
C3A C8A H8A 119.4 . .
C7A C8A C3A 121.3(3) . .
C7A C8A H8A 119.4 . .
C10A C9A N2A 120.6(3) . .
C10A C9A C14A 119.2(3) . .
C14A C9A N2A 120.3(3) . .
C9A C10A H10A 119.7 . .
C11A C10A C9A 120.7(3) . .
C11A C10A H10A 119.7 . .
C10A C11A H11A 120.3 . .
C10A C11A C12A 119.4(3) . .
C12A C11A H11A 120.3 . .
C11A C12A Br1A 119.4(2) . .
C13A C12A Br1A 119.5(2) . .
C13A C12A C11A 121.1(3) . .
C12A C13A H13A 120.5 . .
C12A C13A C14A 119.0(3) . .
C14A C13A H13A 120.5 . .
C9A C14A C13A 120.7(3) . .
C9A C14A H14A 119.6 . .
C13A C14A H14A 119.6 . .
C16A C15A N2A 119.4(3) . .
C20A C15A N2A 120.9(3) . .
C20A C15A C16A 119.7(3) . .
C15A C16A H16A 120.1 . .
C17A C16A C15A 119.7(3) . .
C17A C16A H16A 120.1 . .
C16A C17A H17A 119.7 . .
C16A C17A C18A 120.6(3) . .
C18A C17A H17A 119.7 . .
C17A C18A H18A 120.2 . .
C17A C18A C19A 119.5(3) . .
C19A C18A H18A 120.2 . .
C18A C19A H19A 119.7 . .
C20A C19A C18A 120.6(3) . .
C20A C19A H19A 119.7 . .
C15A C20A H20A 120.1 . .
C19A C20A C15A 119.9(3) . .
C19A C20A H20A 120.1 . .
Br1B Br1B C12B 166.8(5) 2 .
C1B N1B C2B 127.6(18) . .
C1B N1B H1A 112(3) . .
C2B N1B H1A 107(3) . .
C9B N2B C6B 112.2(12) . .
C15B N2B C6B 116(2) . .
C15B N2B C9B 118.6(15) . .
O1B C1B N1B 126.0(9) . .
O1B C1B N1B 126.0(9) . 2_565
N1B C1B N1B 107.9(17) . 2_565
N1B C2B H2BA 109.4 . .
N1B C2B H2BB 109.4 . .
N1B C2B C3B 111(2) . .
H2BA C2B H2BB 108.0 . .
C3B C2B H2BA 109.4 . .
C3B C2B H2BB 109.4 . .
C4B C3B C2B 117.9(19) . .
C4B C3B C8B 117.7(17) . .
C8B C3B C2B 124.4(19) . .
C3B C4B H4B 119.8 . .
C3B C4B C5B 120.3(19) . .
C5B C4B H4B 119.8 . .
C4B C5B H5B 118.6 . .
C4B C5B C6B 122.9(19) . .
C6B C5B H5B 118.6 . .
C5B C6B N2B 121.4(17) . .
C5B C6B C7B 116.5(16) . .
C7B C6B N2B 121(2) . .
C6B C7B H7B 119.6 . .
C6B C7B C8B 120.8(18) . .
C8B C7B H7B 119.6 . .
C3B C8B C7B 121.4(19) . .
C3B C8B H8B 119.3 . .
C7B C8B H8B 119.3 . .
C10B C9B N2B 118.9(14) . .
C14B C9B N2B 122.1(14) . .
C14B C9B C10B 119.0(14) . .
C9B C10B H10B 120.7 . .
C11B C10B C9B 118.5(17) . .
C11B C10B H10B 120.7 . .
C10B C11B H11B 119.2 . .
C10B C11B C12B 121.6(17) . .
C12B C11B H11B 119.2 . .
C11B C12B Br1B 118.6(10) . .
C13B C12B Br1B 119.4(10) . .
C13B C12B C11B 122.0(15) . .
C12B C13B H13B 122.0 . .
C12B C13B C14B 116.0(17) . .
C14B C13B H13B 122.0 . .
C9B C14B C13B 123.0(17) . .
C9B C14B H14B 118.5 . .
C13B C14B H14B 118.5 . .
C16B C15B N2B 124.0(17) . .
C20B C15B N2B 117.2(16) . .
C20B C15B C16B 118.1(16) . .
C15B C16B H16B 120.4 . .
C17B C16B C15B 119(2) . .
C17B C16B H16B 120.4 . .
C16B C17B H17B 118.8 . .
C16B C17B C18B 122(2) . .
C18B C17B H17B 118.8 . .
C17B C18B H18B 121.0 . .
C19B C18B C17B 118(2) . .
C19B C18B H18B 121.0 . .
C18B C19B H19B 119.6 . .
C18B C19B C20B 121(2) . .
C20B C19B H19B 119.6 . .
C15B C20B H20B 119.4 . .
C19B C20B C15B 121.2(19) . .
C19B C20B H20B 119.4 . .

loop_
_geom_bond_atom_site_label_1
_geom_bond_atom_site_label_2
_geom_bond_distance
_geom_bond_site_symmetry_2
Br1A C12A 1.900(3) .
O1A C1A 1.238(4) .
N1A C1A 1.349(3) .
N1A C2A 1.455(4) .
N1A H1A 0.817(17) .
N2A C6A 1.413(4) .
N2A C9A 1.423(4) .
N2A C15A 1.424(4) .
C2A H2AA 0.9900 .
C2A H2AB 0.9900 .
C2A C3A 1.504(4) .
C3A C4A 1.379(5) .
C3A C8A 1.383(5) .
C4A H4A 0.9500 .
C4A C5A 1.387(4) .
C5A H5A 0.9500 .
C5A C6A 1.385(4) .
C6A C7A 1.394(4) .
C7A H7A 0.9500 .
C7A C8A 1.379(5) .
C8A H8A 0.9500 .
C9A C10A 1.388(4) .
C9A C14A 1.391(4) .
C10A H10A 0.9500 .
C10A C11A 1.383(4) .
C11A H11A 0.9500 .
C11A C12A 1.387(5) .
C12A C13A 1.383(4) .
C13A H13A 0.9500 .
C13A C14A 1.391(4) .
C14A H14A 0.9500 .
C15A C16A 1.393(4) .
C15A C20A 1.390(5) .
C16A H16A 0.9500 .
C16A C17A 1.382(5) .
C17A H17A 0.9500 .
C17A C18A 1.382(5) .
C18A H18A 0.9500 .
C18A C19A 1.383(6) .
C19A H19A 0.9500 .
C19A C20A 1.382(5) .
C20A H20A 0.9500 .
Br1B Br1B 1.458(10) 2
Br1B C12B 1.886(13) .
O1B C1B 1.238(4) .
N1B C1B 1.363(13) .
N1B C2B 1.454(14) .
N1B H1A 0.836(18) .
N2B C6B 1.434(14) .
N2B C9B 1.427(13) .
N2B C15B 1.417(13) .
C2B H2BA 0.9900 .
C2B H2BB 0.9900 .
C2B C3B 1.512(14) .
C3B C4B 1.376(16) .
C3B C8B 1.387(15) .
C4B H4B 0.9500 .
C4B C5B 1.380(15) .
C5B H5B 0.9500 .
C5B C6B 1.383(15) .
C6B C7B 1.387(14) .
C7B H7B 0.9500 .
C7B C8B 1.397(15) .
C8B H8B 0.9500 .
C9B C10B 1.384(14) .
C9B C14B 1.383(14) .
C10B H10B 0.9500 .
C10B C11B 1.364(14) .
C11B H11B 0.9500 .
C11B C12B 1.376(15) .
C12B C13B 1.364(15) .
C13B H13B 0.9500 .
C13B C14B 1.395(14) .
C14B H14B 0.9500 .
C15B C16B 1.398(15) .
C15B C20B 1.388(14) .
C16B H16B 0.9500 .
C16B C17B 1.378(15) .
C17B H17B 0.9500 .
C17B C18B 1.380(16) .
C18B H18B 0.9500 .
C18B C19B 1.376(16) .
C19B H19B 0.9500 .
C19B C20B 1.380(15) .
C20B H20B 0.9500 .

loop_
_geom_hbond_atom_site_label_D
_geom_hbond_atom_site_label_H
_geom_hbond_atom_site_label_A
_geom_hbond_distance_DH
_geom_hbond_distance_HA
_geom_hbond_distance_DA
_geom_hbond_angle_DHA
_geom_hbond_site_symmetry_A
_geom_hbond_publ_flag
N1A H1A O1A 0.817(17) 2.07(2) 2.823(3) 153(3) 7_575 yes
N1B H1A O1B 0.836(18) 2.07(2) 2.70(2) 131(3) 7_575 yes
